data_4348238
loop_
_publ_author_name
'Parshamoni, Srinivasulu'
'Jena, Himanshu Sekhar'
'Sanda, Suresh'
'Konar, Sanjit'

_publ_section_title
;
 Synthesis, characterisation, water adsorption and proton conductivity of
 three Cd(ii) based luminescent metal--organic frameworks
;
_journal_issue 8
_journal_name_full 'Inorg. Chem. Front.'
_journal_page_first 611
_journal_paper_doi 10.1039/C4QI00077C
_journal_volume 1
_journal_year 2014
_chemical_formula_moiety '2(C14 H11 Cd N2 O7), O'
_chemical_formula_sum 'C28 H22 Cd2 N4 O15'
_chemical_formula_weight 879.32
_space_group_IT_number 18
_space_group_name_Hall 'P 2 2ab'
_space_group_name_H-M_alt 'P 21 21 2'
_symmetry_cell_setting orthorhombic
_symmetry_space_group_name_H-M 'P 21 21 2'
_atom_sites_solution_hydrogens geom
_atom_sites_solution_primary direct
_atom_sites_solution_secondary difmap
_audit_creation_method SHELXL-97
_cell_angle_alpha 90.00
_cell_angle_beta 90.00
_cell_angle_gamma 90.00
_cell_formula_units_Z 2
_cell_length_a 21.9953(12)
_cell_length_b 8.4064(5)
_cell_length_c 11.7118(7)
_cell_measurement_reflns_used 9074
_cell_measurement_temperature 296(2)
_cell_measurement_theta_max 29.63
_cell_measurement_theta_min 2.54
_cell_volume 2165.5(2)
_computing_cell_refinement 'Bruker SAINT'
_computing_data_collection 'Bruker APEX2'
_computing_data_reduction 'Bruker SAINT'
_computing_molecular_graphics 'Bruker SHELXTL'
_computing_publication_material 'Bruker SHELXTL'
_computing_structure_refinement 'SHELXL-97 (Sheldrick, 2008)'
_computing_structure_solution 'SHELXS-97 (Sheldrick, 2008)'
_diffrn_ambient_temperature 296(2)
_diffrn_measured_fraction_theta_full 0.992
_diffrn_measured_fraction_theta_max 0.992
_diffrn_radiation_monochromator graphite
_diffrn_radiation_source 'fine-focus sealed tube'
_diffrn_radiation_type MoK\a
_diffrn_radiation_wavelength 0.71073
_diffrn_reflns_av_R_equivalents 0.0220
_diffrn_reflns_av_sigmaI/netI 0.0180
_diffrn_reflns_limit_h_max 29
_diffrn_reflns_limit_h_min -30
_diffrn_reflns_limit_k_max 11
_diffrn_reflns_limit_k_min -11
_diffrn_reflns_limit_l_max 16
_diffrn_reflns_limit_l_min -12
_diffrn_reflns_number 36644
_diffrn_reflns_theta_full 29.82
_diffrn_reflns_theta_max 29.82
_diffrn_reflns_theta_min 1.74
_exptl_absorpt_coefficient_mu 1.040
_exptl_absorpt_correction_T_max 0.779
_exptl_absorpt_correction_T_min 0.653
_exptl_absorpt_correction_type multi-scan
_exptl_absorpt_process_details multi-scan
_exptl_crystal_colour white
_exptl_crystal_density_diffrn 1.349
_exptl_crystal_density_method 'not measured'
_exptl_crystal_description plate
_exptl_crystal_F_000 868
_exptl_crystal_size_max 0.42
_exptl_crystal_size_mid 0.37
_exptl_crystal_size_min 0.24
_refine_diff_density_max 1.103
_refine_diff_density_min -0.846
_refine_diff_density_rms 0.247
_refine_ls_abs_structure_details 'Flack H D (1983), Acta Cryst. A39, 876-881'
_refine_ls_abs_structure_Flack -0.03(5)
_refine_ls_extinction_method none
_refine_ls_goodness_of_fit_ref 1.038
_refine_ls_hydrogen_treatment mixed
_refine_ls_matrix_type full
_refine_ls_number_parameters 223
_refine_ls_number_reflns 5983
_refine_ls_number_restraints 0
_refine_ls_restrained_S_all 1.038
_refine_ls_R_factor_all 0.0446
_refine_ls_R_factor_gt 0.0422
_refine_ls_shift/su_max 0.001
_refine_ls_shift/su_mean 0.000
_refine_ls_structure_factor_coef Fsqd
_refine_ls_weighting_details 'calc w=1/[\s^2^(Fo^2^)+(0.0965P)^2^+1.6580P] where P=(Fo^2^+2Fc^2^)/3'
_refine_ls_weighting_scheme calc
_refine_ls_wR_factor_gt 0.1296
_refine_ls_wR_factor_ref 0.1318
_reflns_number_gt 5664
_reflns_number_total 6225
_reflns_threshold_expression >2sigma(I)
_cod_data_source_file c4qi00077c2.cif
_cod_data_source_block L-1
_cod_depositor_comments
;
The following automatic conversions were performed:

data item '_symmetry_cell_setting' value 'Orthorhombic' was changed
to 'orthorhombic' in accordance with the
/home/saulius/struct/COD-crude-data/automatic-downloads/DataCite-retrospective/RSC/depositions/lib/dictionaries/cif_core.dic
dictionary named 'cif_core.dic' version 2.4.2 last updated on
2011-04-26.

Automatic conversion script
Id: cif_fix_values 6909 2019-04-08 15:41:33Z antanas 
;
_cod_original_sg_symbol_H-M 'P2(1)2(1)2 '
_cod_database_code 4348238

loop_
_symmetry_equiv_pos_as_xyz
'x, y, z'
'-x, -y, z'
'-x+1/2, y+1/2, -z'
'x+1/2, -y+1/2, -z'

loop_
_atom_site_label
_atom_site_type_symbol
_atom_site_fract_x
_atom_site_fract_y
_atom_site_fract_z
_atom_site_U_iso_or_equiv
_atom_site_adp_type
_atom_site_occupancy
_atom_site_symmetry_multiplicity
_atom_site_calc_flag
_atom_site_refinement_flags
Cd1 Cd 0.208799(11) 1.10938(3) 0.52013(3) 0.03047(9) Uani 1 1 d .
C3 C 0.2105(3) 1.0977(8) 0.9566(5) 0.0589(14) Uani 1 1 d .
C7 C 0.2107(3) 1.0994(8) 1.0831(4) 0.0568(13) Uani 1 1 d .
C5 C 0.2621(3) 1.095(3) 0.7776(8) 0.122(6) Uani 1 1 d .
H5 H 0.2994 1.1010 0.7404 0.147 Uiso 1 1 calc R
C8 C 0.2632(4) 1.068(2) 1.1470(7) 0.100(5) Uani 1 1 d .
H8 H 0.3000 1.0446 1.1115 0.121 Uiso 1 1 calc R
C2 C 0.1598(4) 1.122(3) 0.8945(7) 0.144(7) Uani 1 1 d .
H2 H 0.1243 1.1595 0.9281 0.173 Uiso 1 1 calc R
C4 C 0.2605(3) 1.080(2) 0.8954(7) 0.115(5) Uani 1 1 d .
H4 H 0.2965 1.0566 0.9335 0.138 Uiso 1 1 calc R
C10 C 0.2582(3) 1.0715(13) 0.2644(5) 0.078(3) Uani 1 1 d .
H10 H 0.2927 1.0459 0.3064 0.094 Uiso 1 1 calc R
C9 C 0.1596(3) 1.1381(17) 0.2586(6) 0.085(3) Uani 1 1 d .
H9 H 0.1254 1.1775 0.2957 0.102 Uiso 1 1 calc R
C6 C 0.1566(3) 1.114(2) 1.1449(5) 0.094(3) Uani 1 1 d .
H6 H 0.1192 1.1078 1.1082 0.112 Uiso 1 1 calc R
N2 N 0.2114(2) 1.0997(6) 0.7174(4) 0.0526(10) Uani 1 1 d .
N1 N 0.20987(19) 1.1076(6) 0.3210(3) 0.0484(9) Uani 1 1 d .
O1 O 0.21951(11) 0.8375(3) 0.5014(3) 0.0387(7) Uani 1 1 d .
O2 O 0.11243(13) 0.9727(4) 0.5200(4) 0.0484(9) Uani 1 1 d .
O7 O 0.14069(15) 1.3110(4) 0.5286(6) 0.0722(16) Uani 1 1 d .
C13 C 0.11028(16) 0.8131(4) 0.4903(5) 0.0380(10) Uani 1 1 d .
H13 H 0.0940 0.8066 0.4126 0.046 Uiso 1 1 calc R
C12 C 0.17476(16) 0.7461(4) 0.4876(5) 0.0349(8) Uani 1 1 d .
C14 C 0.0706(2) 0.7136(7) 0.5646(9) 0.076(2) Uani 1 1 d .
H14 H 0.0718 0.6046 0.5351 0.091 Uiso 1 1 calc R
O3 O 0.18177(13) 0.6002(3) 0.4690(3) 0.0443(7) Uani 1 1 d .
O4 O 0.0954(3) 0.7116(11) 0.6769(7) 0.123(3) Uani 1 1 d .
H4A H 0.1179 0.6345 0.6839 0.185 Uiso 1 1 calc R
C15 C 0.0030(2) 0.7711(7) 0.5600(9) 0.076(2) Uani 1 1 d .
O6 O -0.0181(3) 0.8195(17) 0.4750(9) 0.195(6) Uani 1 1 d .
C1 C 0.1626(3) 1.088(2) 0.7761(6) 0.125(6) Uani 1 1 d .
H1 H 0.1271 1.0563 0.7393 0.150 Uiso 1 1 calc R
O5 O -0.0252(4) 0.774(2) 0.6315(12) 0.285(11) Uani 1 1 d .
O8 O 0.0000 0.0000 0.2447(15) 0.40(3) Uani 1 2 d S

loop_
_atom_site_aniso_label
_atom_site_aniso_U_11
_atom_site_aniso_U_22
_atom_site_aniso_U_33
_atom_site_aniso_U_23
_atom_site_aniso_U_13
_atom_site_aniso_U_12
Cd1 0.02135(12) 0.03025(13) 0.03981(16) 0.00055(10) 0.00065(10) -0.00229(9)
C3 0.051(3) 0.084(4) 0.042(3) 0.000(2) -0.003(2) 0.003(5)
C7 0.052(3) 0.081(4) 0.037(3) 0.002(2) 0.002(2) -0.005(5)
C5 0.043(3) 0.255(17) 0.069(5) 0.015(9) 0.004(3) -0.018(7)
C8 0.058(4) 0.190(14) 0.053(4) -0.019(6) 0.006(3) 0.001(6)
C2 0.059(4) 0.32(2) 0.051(4) -0.009(10) -0.003(3) 0.062(9)
C4 0.058(4) 0.243(16) 0.045(3) 0.022(7) 0.001(3) 0.058(7)
C10 0.055(3) 0.144(9) 0.035(3) 0.002(4) -0.005(2) 0.036(5)
C9 0.044(3) 0.154(10) 0.057(4) 0.003(5) 0.003(3) 0.026(5)
C6 0.045(3) 0.197(11) 0.039(3) 0.008(6) -0.009(2) -0.013(5)
N2 0.045(2) 0.069(3) 0.044(2) -0.0005(19) 0.0011(18) -0.010(4)
N1 0.047(2) 0.063(2) 0.0355(19) 0.0005(17) -0.0070(16) 0.004(4)
O1 0.0200(10) 0.0309(12) 0.065(2) 0.0008(14) 0.0005(11) -0.0002(10)
O2 0.0218(11) 0.0342(14) 0.089(3) -0.0058(17) 0.0001(16) 0.0027(9)
O7 0.0302(14) 0.0327(15) 0.154(5) 0.006(2) 0.015(2) 0.0002(11)
C13 0.0196(14) 0.0319(17) 0.063(3) -0.0035(18) -0.0013(16) 0.0015(12)
C12 0.0245(15) 0.0279(15) 0.052(2) 0.0033(16) 0.0038(17) -0.0007(12)
C14 0.029(2) 0.047(3) 0.151(8) 0.024(4) 0.029(3) 0.0064(19)
O3 0.0275(12) 0.0307(13) 0.075(2) 0.0004(17) 0.0062(14) 0.0051(10)
O4 0.062(3) 0.175(8) 0.134(6) 0.085(6) 0.031(4) 0.020(4)
C15 0.025(2) 0.044(2) 0.161(8) 0.020(4) 0.023(4) 0.0043(17)
O6 0.043(3) 0.363(15) 0.179(9) -0.067(12) -0.028(4) 0.080(6)
C1 0.060(4) 0.286(19) 0.028(3) -0.033(7) 0.002(3) -0.043(8)
O5 0.078(5) 0.54(3) 0.238(13) 0.129(17) 0.073(7) 0.125(10)
O8 0.227(19) 0.88(9) 0.098(11) 0.000 0.000 0.04(4)

loop_
_atom_type_symbol
_atom_type_description
_atom_type_scat_dispersion_real
_atom_type_scat_dispersion_imag
_atom_type_scat_source
C C 0.0033 0.0016 'International Tables Vol C Tables 4.2.6.8 and 6.1.1.4'
H H 0.0000 0.0000 'International Tables Vol C Tables 4.2.6.8 and 6.1.1.4'
N N 0.0061 0.0033 'International Tables Vol C Tables 4.2.6.8 and 6.1.1.4'
O O 0.0106 0.0060 'International Tables Vol C Tables 4.2.6.8 and 6.1.1.4'
Cd Cd -0.8075 1.2024 'International Tables Vol C Tables 4.2.6.8 and 6.1.1.4'

loop_
_geom_angle_atom_site_label_1
_geom_angle_atom_site_label_2
_geom_angle_atom_site_label_3
_geom_angle
_geom_angle_site_symmetry_1
_geom_angle_site_symmetry_3
O7 Cd1 O1 144.37(11) . .
O7 Cd1 N2 89.9(2) . .
O1 Cd1 N2 93.32(16) . .
O7 Cd1 N1 93.2(2) . .
O1 Cd1 N1 84.11(15) . .
N2 Cd1 N1 176.90(17) . .
O7 Cd1 O2 77.00(11) . .
O1 Cd1 O2 67.53(9) . .
N2 Cd1 O2 90.31(16) . .
N1 Cd1 O2 90.30(16) . .
O7 Cd1 O3 133.00(11) . 3_556
O1 Cd1 O3 82.63(9) . 3_556
N2 Cd1 O3 85.51(15) . 3_556
N1 Cd1 O3 92.43(14) . 3_556
O2 Cd1 O3 149.58(10) . 3_556
O7 Cd1 O1 81.22(11) . 3_556
O1 Cd1 O1 133.38(4) . 3_556
N2 Cd1 O1 96.44(14) . 3_556
N1 Cd1 O1 84.13(14) . 3_556
O2 Cd1 O1 157.17(10) . 3_556
O3 Cd1 O1 53.06(9) 3_556 3_556
C4 C3 C2 114.4(7) . .
C4 C3 C7 122.7(6) . .
C2 C3 C7 122.8(6) . .
C6 C7 C8 116.2(6) . .
C6 C7 C3 121.0(6) . .
C8 C7 C3 122.3(6) . .
N2 C5 C4 120.8(7) . .
C10 C8 C7 117.5(7) 1_556 .
C3 C2 C1 117.6(9) . .
C3 C4 C5 123.4(7) . .
N1 C10 C8 125.7(7) . 1_554
C6 C9 N1 123.1(7) 1_554 .
C9 C6 C7 118.9(6) 1_556 .
C1 N2 C5 114.9(6) . .
C1 N2 Cd1 121.3(4) . .
C5 N2 Cd1 123.7(5) . .
C10 N1 C9 116.2(5) . .
C10 N1 Cd1 121.6(4) . .
C9 N1 Cd1 122.1(4) . .
C12 O1 Cd1 122.5(2) . .
C12 O1 Cd1 90.7(2) . 3_546
Cd1 O1 Cd1 146.62(12) . 3_546
C13 O2 Cd1 119.4(2) . .
O2 C13 C14 114.6(5) . .
O2 C13 C12 109.3(3) . .
C14 C13 C12 110.5(4) . .
O3 C12 O1 121.5(3) . .
O3 C12 C13 118.6(3) . .
O1 C12 C13 119.9(3) . .
O4 C14 C13 108.7(5) . .
O4 C14 C15 113.6(7) . .
C13 C14 C15 111.3(5) . .
C12 O3 Cd1 94.7(2) . 3_546
O5 C15 O6 116.2(8) . .
O5 C15 C14 122.9(11) . .
O6 C15 C14 120.9(8) . .
N2 C1 C2 123.1(8) . .

loop_
_geom_bond_atom_site_label_1
_geom_bond_atom_site_label_2
_geom_bond_distance
_geom_bond_site_symmetry_2
Cd1 O7 2.264(3) .
Cd1 O1 2.308(3) .
Cd1 N2 2.313(5) .
Cd1 N1 2.332(4) .
Cd1 O2 2.411(3) .
Cd1 O3 2.412(3) 3_556
Cd1 O1 2.495(3) 3_556
C3 C4 1.321(9) .
C3 C2 1.345(9) .
C3 C7 1.482(7) .
C7 C6 1.398(9) .
C7 C8 1.401(11) .
C5 N2 1.320(9) .
C5 C4 1.386(12) .
C8 C10 1.381(11) 1_556
C2 C1 1.416(12) .
C10 N1 1.289(8) .
C10 C8 1.381(11) 1_554
C9 C6 1.348(11) 1_554
C9 N1 1.351(8) .
C6 C9 1.348(11) 1_556
N2 C1 1.278(8) .
O1 C12 1.259(4) .
O1 Cd1 2.495(3) 3_546
O2 C13 1.387(5) .
C13 C14 1.489(7) .
C13 C12 1.526(5) .
C12 O3 1.254(5) .
C14 O4 1.424(12) .
C14 C15 1.565(8) .
O3 Cd1 2.411(3) 3_546
C15 O5 1.041(13) .
C15 O6 1.171(13) .
